data_1566688
loop_
_publ_author_name
'Kucmierczyk, Peter'
'Behrens, Stephan'
'Kubis, Christoph'
'Baumann, Wolfgang'
'Wei, Zhihong'
'Jiao, Haijun'
'Dong, Kaiwu'
'Spannenberg, Anke'
'Neumann, Helfried'
'Jackstell, Ralf'
'B\"orner, Armin'
'Franke, Robert'
'Beller, Matthias'

_publ_section_title
;
 (In situ) spectroscopic studies on state-of-the-art Pd(ii) catalysts in
 solution for the alkoxycarbonylation of alkenes
;
_journal_issue 10
_journal_name_full 'Catalysis Science &amp; Technology'
_journal_page_first 3175
_journal_page_last 3189
_journal_paper_doi 10.1039/D0CY02248A
_journal_volume 12
_journal_year 2022
_chemical_formula_sum 'C29.4 H40.8 Cl8.8 N2 P2 Pd'
_chemical_formula_weight 902.54
_space_group_crystal_system monoclinic
_space_group_IT_number 14
_space_group_name_Hall '-P 2yn'
_space_group_name_H-M_alt 'P 1 21/n 1'
_atom_sites_solution_hydrogens geom
_audit_creation_method SHELXL-2014/7
_audit_update_record
;
2019-06-19 deposited with the CCDC.	2022-03-17 downloaded from the CCDC.
;
_cell_angle_alpha 90
_cell_angle_beta 108.5348(16)
_cell_angle_gamma 90
_cell_formula_units_Z 4
_cell_length_a 15.2620(6)
_cell_length_b 12.8154(5)
_cell_length_c 20.9917(8)
_cell_measurement_reflns_used 9858
_cell_measurement_temperature 150(2)
_cell_measurement_theta_max 30.49
_cell_measurement_theta_min 2.59
_cell_volume 3892.8(3)
_computing_cell_refinement 'SAINT (Bruker, 2013)'
_computing_data_collection 'APEX2 (Bruker, 2014)'
_computing_data_reduction SAINT
_computing_structure_refinement 'SHELXL-2014/7 (Sheldrick, 2015)'
_computing_structure_solution 'SHELXS-97 (Sheldrick, 2008)'
_diffrn_ambient_temperature 150(2)
_diffrn_detector_area_resol_mean 8.3333
_diffrn_measured_fraction_theta_full 1.000
_diffrn_measured_fraction_theta_max 1.000
_diffrn_measurement_device_type 'Bruker APEX-II CCD'
_diffrn_measurement_method '\f and \w scans'
_diffrn_radiation_type MoK\a
_diffrn_radiation_wavelength 0.71073
_diffrn_reflns_av_R_equivalents 0.0269
_diffrn_reflns_av_unetI/netI 0.0237
_diffrn_reflns_Laue_measured_fraction_full 1.000
_diffrn_reflns_Laue_measured_fraction_max 1.000
_diffrn_reflns_limit_h_max 20
_diffrn_reflns_limit_h_min -20
_diffrn_reflns_limit_k_max 16
_diffrn_reflns_limit_k_min -10
_diffrn_reflns_limit_l_max 27
_diffrn_reflns_limit_l_min -27
_diffrn_reflns_number 50050
_diffrn_reflns_point_group_measured_fraction_full 1.000
_diffrn_reflns_point_group_measured_fraction_max 1.000
_diffrn_reflns_theta_full 25.242
_diffrn_reflns_theta_max 27.999
_diffrn_reflns_theta_min 1.453
_diffrn_source 'fine-focus sealed tube'
_exptl_absorpt_coefficient_mu 1.187
_exptl_absorpt_correction_T_max 0.83
_exptl_absorpt_correction_T_min 0.77
_exptl_absorpt_correction_type multi-scan
_exptl_absorpt_process_details 'SADABS (Bruker, 2014)'
_exptl_crystal_colour yellow
_exptl_crystal_density_diffrn 1.540
_exptl_crystal_description prism
_exptl_crystal_F_000 1827
_exptl_crystal_size_max 0.286
_exptl_crystal_size_mid 0.255
_exptl_crystal_size_min 0.162
_refine_diff_density_max 0.918
_refine_diff_density_min -0.600
_refine_diff_density_rms 0.083
_refine_ls_extinction_method none
_refine_ls_goodness_of_fit_ref 1.043
_refine_ls_hydrogen_treatment constr
_refine_ls_matrix_type full
_refine_ls_number_parameters 426
_refine_ls_number_reflns 9395
_refine_ls_number_restraints 2
_refine_ls_restrained_S_all 1.048
_refine_ls_R_factor_all 0.0395
_refine_ls_R_factor_gt 0.0317
_refine_ls_shift/su_max 0.003
_refine_ls_shift/su_mean 0.000
_refine_ls_structure_factor_coef Fsqd
_refine_ls_weighting_details 'w=1/[\s^2^(Fo^2^)+(0.0395P)^2^+4.0629P] where P=(Fo^2^+2Fc^2^)/3'
_refine_ls_weighting_scheme calc
_refine_ls_wR_factor_gt 0.0781
_refine_ls_wR_factor_ref 0.0837
_reflns_Friedel_coverage 0.000
_reflns_number_gt 8028
_reflns_number_total 9395
_reflns_threshold_expression 'I > 2\s(I)'
_cod_data_source_file d0cy02248a2.cif
_cod_data_source_block AX1608
_cod_depositor_comments 'Adding full bibliography for 1566688--1566690.cif.'
_cod_original_sg_symbol_H-M 'P 21/n'
_cod_original_formula_sum 'C29.40 H40.80 Cl8.80 N2 P2 Pd'
_cod_database_code 1566688
_shelx_shelxl_version_number 2014/7
_shelx_space_group_comment
;
The symmetry employed for this shelxl refinement is uniquely defined
by the following loop, which should always be used as a source of
symmetry information in preference to the above space-group names.
They are only intended as comments.
;

loop_
_space_group_symop_operation_xyz
'x, y, z'
'-x+1/2, y+1/2, -z+1/2'
'-x, -y, -z'
'x-1/2, -y-1/2, z-1/2'

loop_
_atom_site_label
_atom_site_type_symbol
_atom_site_fract_x
_atom_site_fract_y
_atom_site_fract_z
_atom_site_U_iso_or_equiv
_atom_site_adp_type
_atom_site_occupancy
_atom_site_site_symmetry_order
_atom_site_calc_flag
_atom_site_refinement_flags_posn
_atom_site_refinement_flags_adp
_atom_site_refinement_flags_occupancy
_atom_site_disorder_assembly
_atom_site_disorder_group
C1 C 0.30893(14) 0.26846(18) 0.05376(10) 0.0200(4) Uani 1 1 d . . . . .
C2 C 0.35569(16) 0.35905(19) 0.05030(12) 0.0251(5) Uani 1 1 d . . . . .
H2 H 0.3868 0.3673 0.0180 0.030 Uiso 1 1 calc R U . . .
C3 C 0.35585(17) 0.4379(2) 0.09566(13) 0.0303(5) Uani 1 1 d . . . . .
H3 H 0.3870 0.5018 0.0947 0.036 Uiso 1 1 calc R U . . .
C4 C 0.31024(18) 0.42293(19) 0.14233(13) 0.0306(5) Uani 1 1 d . . . . .
H4 H 0.3090 0.4768 0.1731 0.037 Uiso 1 1 calc R U . . .
C5 C 0.26644(16) 0.32900(19) 0.14389(11) 0.0259(5) Uani 1 1 d . . . . .
H5 H 0.2364 0.3183 0.1767 0.031 Uiso 1 1 calc R U . . .
C6 C 0.20196(15) 0.16555(19) -0.07420(11) 0.0228(4) Uani 1 1 d . . . . .
C7 C 0.11283(17) 0.2013(3) -0.06230(13) 0.0384(6) Uani 1 1 d . . . . .
H7A H 0.0652 0.2137 -0.1056 0.058 Uiso 1 1 calc R U . . .
H7B H 0.1245 0.2660 -0.0360 0.058 Uiso 1 1 calc R U . . .
H7C H 0.0917 0.1471 -0.0376 0.058 Uiso 1 1 calc R U . . .
C8 C 0.23832(18) 0.2487(2) -0.11218(13) 0.0357(6) Uani 1 1 d . . . . .
H8A H 0.2975 0.2257 -0.1163 0.054 Uiso 1 1 calc R U . . .
H8B H 0.2470 0.3147 -0.0874 0.054 Uiso 1 1 calc R U . . .
H8C H 0.1936 0.2586 -0.1570 0.054 Uiso 1 1 calc R U . . .
C9 C 0.18504(17) 0.0636(2) -0.11360(12) 0.0313(5) Uani 1 1 d . . . . .
H9A H 0.1647 0.0100 -0.0881 0.047 Uiso 1 1 calc R U . . .
H9B H 0.2424 0.0410 -0.1210 0.047 Uiso 1 1 calc R U . . .
H9C H 0.1372 0.0743 -0.1570 0.047 Uiso 1 1 calc R U . . .
C10 C 0.39715(14) 0.10416(18) -0.00345(10) 0.0197(4) Uani 1 1 d . . . . .
H10A H 0.3839 0.0499 -0.0388 0.024 Uiso 1 1 calc R U . . .
H10B H 0.4256 0.1645 -0.0189 0.024 Uiso 1 1 calc R U . . .
C11 C 0.46424(14) 0.06139(18) 0.06042(10) 0.0190(4) Uani 1 1 d . . . . .
C12 C 0.54198(15) 0.1202(2) 0.09369(12) 0.0249(5) Uani 1 1 d . . . . .
H12 H 0.5498 0.1874 0.0772 0.030 Uiso 1 1 calc R U . . .
C13 C 0.60823(16) 0.0817(2) 0.15076(12) 0.0284(5) Uani 1 1 d . . . . .
H13 H 0.6602 0.1233 0.1738 0.034 Uiso 1 1 calc R U . . .
C14 C 0.59836(15) -0.0170(2) 0.17387(11) 0.0280(5) Uani 1 1 d . . . . .
H14 H 0.6444 -0.0443 0.2122 0.034 Uiso 1 1 calc R U . . .
C15 C 0.52102(15) -0.07618(19) 0.14102(11) 0.0228(5) Uani 1 1 d . . . . .
H15 H 0.5151 -0.1444 0.1569 0.027 Uiso 1 1 calc R U . . .
C16 C 0.45191(13) -0.03757(18) 0.08530(10) 0.0188(4) Uani 1 1 d . . . . .
C17 C 0.36885(14) -0.10421(17) 0.05111(11) 0.0195(4) Uani 1 1 d . . . . .
H17A H 0.3873 -0.1784 0.0587 0.023 Uiso 1 1 calc R U . . .
H17B H 0.3508 -0.0913 0.0021 0.023 Uiso 1 1 calc R U . . .
C18 C 0.17103(14) -0.13125(18) 0.00746(10) 0.0195(4) Uani 1 1 d . . . . .
C19 C 0.17970(16) -0.21360(19) -0.03272(11) 0.0259(5) Uani 1 1 d . . . . .
H19 H 0.2376 -0.2471 -0.0255 0.031 Uiso 1 1 calc R U . . .
C20 C 0.10193(17) -0.2461(2) -0.08371(12) 0.0320(5) Uani 1 1 d . . . . .
H20 H 0.1052 -0.3032 -0.1117 0.038 Uiso 1 1 calc R U . . .
C21 C 0.01954(17) -0.1941(2) -0.09313(12) 0.0326(5) Uani 1 1 d . . . . .
H21 H -0.0347 -0.2148 -0.1278 0.039 Uiso 1 1 calc R U . . .
C22 C 0.01735(16) -0.1116(2) -0.05129(12) 0.0284(5) Uani 1 1 d . . . . .
H22 H -0.0393 -0.0754 -0.0585 0.034 Uiso 1 1 calc R U . . .
C23 C 0.27079(15) -0.17844(18) 0.14681(11) 0.0220(4) Uani 1 1 d . . . . .
C24 C 0.34358(16) -0.1434(2) 0.21239(11) 0.0271(5) Uani 1 1 d . . . . .
H24A H 0.3504 -0.1971 0.2469 0.041 Uiso 1 1 calc R U . . .
H24B H 0.3239 -0.0778 0.2276 0.041 Uiso 1 1 calc R U . . .
H24C H 0.4029 -0.1330 0.2046 0.041 Uiso 1 1 calc R U . . .
C25 C 0.29506(19) -0.2879(2) 0.12830(13) 0.0316(5) Uani 1 1 d . . . . .
H25A H 0.3572 -0.2871 0.1240 0.047 Uiso 1 1 calc R U . . .
H25B H 0.2502 -0.3092 0.0855 0.047 Uiso 1 1 calc R U . . .
H25C H 0.2934 -0.3372 0.1635 0.047 Uiso 1 1 calc R U . . .
C26 C 0.17501(16) -0.1821(2) 0.15611(12) 0.0282(5) Uani 1 1 d . . . . .
H26A H 0.1770 -0.2285 0.1937 0.042 Uiso 1 1 calc R U . . .
H26B H 0.1296 -0.2085 0.1149 0.042 Uiso 1 1 calc R U . . .
H26C H 0.1573 -0.1118 0.1657 0.042 Uiso 1 1 calc R U . . .
C27 C 0.8991(2) 0.1175(3) 0.27456(15) 0.0501(8) Uani 1 1 d . . . . .
H27A H 0.8560 0.0575 0.2651 0.060 Uiso 1 1 calc R U . . .
H27B H 0.9204 0.1294 0.3237 0.060 Uiso 1 1 calc R U . . .
C28 C 0.4532(2) 0.1205(3) 0.24950(15) 0.0486(8) Uani 1 1 d . . . . .
H28A H 0.3869 0.1193 0.2457 0.058 Uiso 1 1 calc R U . . .
H28B H 0.4607 0.0812 0.2109 0.058 Uiso 1 1 calc R U . . .
Cl1 Cl 0.20653(4) 0.08638(4) 0.19487(3) 0.02435(12) Uani 1 1 d . . . . .
Cl2 Cl 0.49620(4) 0.66808(5) 0.05480(3) 0.02802(12) Uani 1 1 d . . . . .
Cl3 Cl 0.99556(6) 0.08660(7) 0.24833(4) 0.0560(2) Uani 1 1 d . . . . .
Cl4 Cl 0.83996(6) 0.22905(7) 0.23389(4) 0.05296(19) Uani 1 1 d . . . . .
Cl5 Cl 0.48777(5) 0.24893(7) 0.24567(4) 0.0517(2) Uani 1 1 d . . . . .
Cl6 Cl 0.51641(9) 0.05939(10) 0.32365(6) 0.0921(4) Uani 1 1 d . . . . .
N1 N 0.26557(12) 0.25299(15) 0.10020(9) 0.0206(4) Uani 1 1 d . . . . .
N2 N 0.09119(12) -0.08016(15) -0.00113(9) 0.0228(4) Uani 1 1 d . . . . .
P1 P 0.29001(4) 0.14495(4) 0.00873(3) 0.01731(11) Uani 1 1 d . . . . .
P2 P 0.26650(3) -0.08338(4) 0.07840(3) 0.01633(11) Uani 1 1 d . . . . .
Pd1 Pd 0.24939(2) 0.08840(2) 0.09677(2) 0.01598(5) Uani 1 1 d . . . . .
C29 C 0.6379(2) 0.4429(3) 0.09403(17) 0.0504(8) Uani 1 1 d . . . . .
H29A H 0.6186 0.4022 0.0517 0.060 Uiso 0.615(16) 1 calc R U P A 1
H29B H 0.6043 0.5102 0.0860 0.060 Uiso 0.615(16) 1 calc R U P A 1
H29C H 0.6116 0.5129 0.0962 0.060 Uiso 0.385(16) 1 calc R U P A 2
H29D H 0.5958 0.4062 0.0546 0.060 Uiso 0.385(16) 1 calc R U P A 2
Cl7A Cl 0.6117(3) 0.3720(4) 0.1591(2) 0.0548(8) Uani 0.615(16) 1 d . . P A 1
Cl8A Cl 0.7590(2) 0.4654(3) 0.1198(4) 0.0658(13) Uani 0.615(16) 1 d . . P A 1
Cl7B Cl 0.6418(11) 0.3754(7) 0.1650(5) 0.094(3) Uani 0.385(16) 1 d . . P A 2
Cl8B Cl 0.7461(3) 0.4576(3) 0.0821(8) 0.078(2) Uani 0.385(16) 1 d . . P A 2
C30 C 0.0110(6) 0.5682(9) 0.0053(8) 0.113(5) Uiso 0.4 1 d D . P B -1
H30A H 0.0205 0.5896 0.0523 0.135 Uiso 0.4 1 calc R U P B -1
H30B H 0.0074 0.6325 -0.0216 0.135 Uiso 0.4 1 calc R U P B -1
Cl9 Cl 0.1053(3) 0.4972(3) 0.0028(2) 0.0571(8) Uani 0.4 1 d D . P B -1
Cl10 Cl -0.0928(4) 0.5038(6) -0.0242(3) 0.111(2) Uani 0.4 1 d D . P B -1

loop_
_atom_site_aniso_label
_atom_site_aniso_U_11
_atom_site_aniso_U_22
_atom_site_aniso_U_33
_atom_site_aniso_U_23
_atom_site_aniso_U_13
_atom_site_aniso_U_12
C1 0.0221(9) 0.0188(11) 0.0205(9) 0.0014(8) 0.0086(8) 0.0045(8)
C2 0.0288(11) 0.0198(12) 0.0298(11) 0.0021(9) 0.0136(9) 0.0006(9)
C3 0.0335(12) 0.0185(12) 0.0392(13) -0.0018(10) 0.0121(10) -0.0039(10)
C4 0.0389(13) 0.0211(13) 0.0337(12) -0.0075(10) 0.0141(10) 0.0004(10)
C5 0.0332(11) 0.0223(12) 0.0257(11) -0.0037(9) 0.0142(9) 0.0004(10)
C6 0.0231(10) 0.0243(12) 0.0207(10) 0.0038(9) 0.0066(8) 0.0032(9)
C7 0.0278(12) 0.0566(19) 0.0306(12) 0.0055(12) 0.0093(10) 0.0167(12)
C8 0.0398(14) 0.0351(15) 0.0292(12) 0.0115(11) 0.0065(10) -0.0049(12)
C9 0.0330(12) 0.0328(14) 0.0243(11) -0.0010(10) 0.0037(9) -0.0032(11)
C10 0.0202(9) 0.0206(11) 0.0215(10) 0.0016(8) 0.0112(8) 0.0020(8)
C11 0.0183(9) 0.0196(11) 0.0217(10) -0.0015(8) 0.0099(8) 0.0038(8)
C12 0.0229(10) 0.0226(12) 0.0321(11) -0.0036(10) 0.0128(9) -0.0027(9)
C13 0.0212(10) 0.0324(14) 0.0307(12) -0.0086(10) 0.0071(9) -0.0030(9)
C14 0.0224(10) 0.0361(15) 0.0242(11) 0.0001(10) 0.0053(8) 0.0048(10)
C15 0.0229(10) 0.0241(12) 0.0238(10) 0.0029(9) 0.0108(8) 0.0064(9)
C16 0.0178(9) 0.0207(11) 0.0210(9) -0.0003(8) 0.0104(8) 0.0030(8)
C17 0.0192(9) 0.0176(11) 0.0236(10) 0.0011(8) 0.0095(8) 0.0019(8)
C18 0.0198(9) 0.0182(11) 0.0212(9) 0.0015(8) 0.0075(8) -0.0016(8)
C19 0.0263(11) 0.0238(13) 0.0272(11) -0.0021(9) 0.0078(9) 0.0038(9)
C20 0.0362(13) 0.0285(14) 0.0293(12) -0.0088(10) 0.0077(10) -0.0009(11)
C21 0.0293(12) 0.0355(15) 0.0286(12) -0.0049(11) 0.0031(9) -0.0049(11)
C22 0.0214(10) 0.0322(14) 0.0303(12) -0.0002(10) 0.0064(9) -0.0006(10)
C23 0.0246(10) 0.0205(12) 0.0223(10) 0.0048(9) 0.0096(8) 0.0008(9)
C24 0.0278(11) 0.0326(14) 0.0218(10) 0.0055(10) 0.0093(9) 0.0014(10)
C25 0.0449(14) 0.0206(13) 0.0338(12) 0.0071(10) 0.0189(11) 0.0052(11)
C26 0.0298(11) 0.0270(13) 0.0319(12) 0.0038(10) 0.0154(10) -0.0048(10)
C27 0.0585(19) 0.051(2) 0.0373(15) 0.0019(14) 0.0108(14) -0.0133(16)
C28 0.0327(14) 0.066(2) 0.0442(16) -0.0214(15) 0.0088(12) -0.0015(14)
Cl1 0.0284(3) 0.0270(3) 0.0220(2) -0.0006(2) 0.0140(2) 0.0010(2)
Cl2 0.0335(3) 0.0222(3) 0.0324(3) 0.0015(2) 0.0162(2) 0.0041(2)
Cl3 0.0491(4) 0.0674(6) 0.0419(4) 0.0031(4) 0.0008(3) -0.0030(4)
Cl4 0.0593(5) 0.0506(5) 0.0441(4) -0.0044(3) 0.0095(3) -0.0066(4)
Cl5 0.0432(4) 0.0645(6) 0.0440(4) -0.0050(4) 0.0092(3) 0.0022(4)
Cl6 0.1077(9) 0.0665(7) 0.0685(6) 0.0058(5) -0.0198(6) -0.0205(6)
N1 0.0235(8) 0.0164(9) 0.0233(9) -0.0008(7) 0.0095(7) 0.0022(7)
N2 0.0201(8) 0.0250(11) 0.0242(9) -0.0011(8) 0.0083(7) 0.0001(7)
P1 0.0191(2) 0.0162(3) 0.0181(2) 0.0015(2) 0.00805(19) 0.0023(2)
P2 0.0169(2) 0.0151(3) 0.0182(2) 0.0006(2) 0.00727(19) 0.00063(19)
Pd1 0.01700(8) 0.01528(9) 0.01703(8) -0.00013(6) 0.00736(6) 0.00112(6)
C29 0.0485(17) 0.0399(18) 0.0549(18) -0.0097(15) 0.0053(14) 0.0097(14)
Cl7A 0.0649(16) 0.0322(10) 0.0740(16) -0.0088(10) 0.0314(14) -0.0065(11)
Cl8A 0.0430(10) 0.0453(12) 0.105(3) 0.0174(15) 0.0176(14) 0.0012(9)
Cl7B 0.123(7) 0.037(2) 0.101(3) 0.0042(19) 0.008(4) 0.001(4)
Cl8B 0.0544(16) 0.0402(15) 0.123(7) -0.012(2) 0.005(2) 0.0109(13)
Cl9 0.0541(19) 0.0523(16) 0.0627(17) 0.0002(13) 0.0155(12) 0.0013(13)
Cl10 0.0479(16) 0.156(5) 0.131(5) -0.050(4) 0.030(3) 0.010(2)

loop_
_atom_type_symbol
_atom_type_description
_atom_type_scat_dispersion_real
_atom_type_scat_dispersion_imag
_atom_type_scat_source
C C 0.0033 0.0016 'International Tables Vol C Tables 4.2.6.8 and 6.1.1.4'
H H 0.0000 0.0000 'International Tables Vol C Tables 4.2.6.8 and 6.1.1.4'
N N 0.0061 0.0033 'International Tables Vol C Tables 4.2.6.8 and 6.1.1.4'
P P 0.1023 0.0942 'International Tables Vol C Tables 4.2.6.8 and 6.1.1.4'
Cl Cl 0.1484 0.1585 'International Tables Vol C Tables 4.2.6.8 and 6.1.1.4'
Pd Pd -0.9988 1.0072 'International Tables Vol C Tables 4.2.6.8 and 6.1.1.4'

loop_
_geom_angle_atom_site_label_1
_geom_angle_atom_site_label_2
_geom_angle_atom_site_label_3
_geom_angle
_geom_angle_site_symmetry_1
_geom_angle_site_symmetry_3
_geom_angle_publ_flag
N1 C1 C2 122.8(2) . . ?
N1 C1 P1 102.32(15) . . ?
C2 C1 P1 134.88(17) . . ?
C1 C2 C3 117.8(2) . . ?
C1 C2 H2 121.1 . . ?
C3 C2 H2 121.1 . . ?
C4 C3 C2 119.5(2) . . ?
C4 C3 H3 120.2 . . ?
C2 C3 H3 120.2 . . ?
C5 C4 C3 119.6(2) . . ?
C5 C4 H4 120.2 . . ?
C3 C4 H4 120.2 . . ?
N1 C5 C4 121.2(2) . . ?
N1 C5 H5 119.4 . . ?
C4 C5 H5 119.4 . . ?
C9 C6 C7 109.9(2) . . ?
C9 C6 C8 109.9(2) . . ?
C7 C6 C8 111.3(2) . . ?
C9 C6 P1 109.62(16) . . ?
C7 C6 P1 107.88(15) . . ?
C8 C6 P1 108.26(16) . . ?
C6 C7 H7A 109.5 . . ?
C6 C7 H7B 109.5 . . ?
H7A C7 H7B 109.5 . . ?
C6 C7 H7C 109.5 . . ?
H7A C7 H7C 109.5 . . ?
H7B C7 H7C 109.5 . . ?
C6 C8 H8A 109.5 . . ?
C6 C8 H8B 109.5 . . ?
H8A C8 H8B 109.5 . . ?
C6 C8 H8C 109.5 . . ?
H8A C8 H8C 109.5 . . ?
H8B C8 H8C 109.5 . . ?
C6 C9 H9A 109.5 . . ?
C6 C9 H9B 109.5 . . ?
H9A C9 H9B 109.5 . . ?
C6 C9 H9C 109.5 . . ?
H9A C9 H9C 109.5 . . ?
H9B C9 H9C 109.5 . . ?
C11 C10 P1 111.58(14) . . ?
C11 C10 H10A 109.3 . . ?
P1 C10 H10A 109.3 . . ?
C11 C10 H10B 109.3 . . ?
P1 C10 H10B 109.3 . . ?
H10A C10 H10B 108.0 . . ?
C12 C11 C16 119.7(2) . . ?
C12 C11 C10 118.6(2) . . ?
C16 C11 C10 121.64(19) . . ?
C13 C12 C11 120.7(2) . . ?
C13 C12 H12 119.6 . . ?
C11 C12 H12 119.6 . . ?
C14 C13 C12 119.8(2) . . ?
C14 C13 H13 120.1 . . ?
C12 C13 H13 120.1 . . ?
C13 C14 C15 119.8(2) . . ?
C13 C14 H14 120.1 . . ?
C15 C14 H14 120.1 . . ?
C14 C15 C16 121.3(2) . . ?
C14 C15 H15 119.3 . . ?
C16 C15 H15 119.3 . . ?
C15 C16 C11 118.5(2) . . ?
C15 C16 C17 119.7(2) . . ?
C11 C16 C17 121.70(18) . . ?
C16 C17 P2 115.90(15) . . ?
C16 C17 H17A 108.3 . . ?
P2 C17 H17A 108.3 . . ?
C16 C17 H17B 108.3 . . ?
P2 C17 H17B 108.3 . . ?
H17A C17 H17B 107.4 . . ?
N2 C18 C19 123.2(2) . . ?
N2 C18 P2 113.58(16) . . ?
C19 C18 P2 123.17(16) . . ?
C18 C19 C20 118.4(2) . . ?
C18 C19 H19 120.8 . . ?
C20 C19 H19 120.8 . . ?
C21 C20 C19 118.9(2) . . ?
C21 C20 H20 120.6 . . ?
C19 C20 H20 120.6 . . ?
C20 C21 C22 118.9(2) . . ?
C20 C21 H21 120.5 . . ?
C22 C21 H21 120.5 . . ?
N2 C22 C21 123.1(2) . . ?
N2 C22 H22 118.4 . . ?
C21 C22 H22 118.4 . . ?
C25 C23 C24 109.31(19) . . ?
C25 C23 C26 108.70(19) . . ?
C24 C23 C26 109.97(18) . . ?
C25 C23 P2 110.75(15) . . ?
C24 C23 P2 109.70(16) . . ?
C26 C23 P2 108.40(15) . . ?
C23 C24 H24A 109.5 . . ?
C23 C24 H24B 109.5 . . ?
H24A C24 H24B 109.5 . . ?
C23 C24 H24C 109.5 . . ?
H24A C24 H24C 109.5 . . ?
H24B C24 H24C 109.5 . . ?
C23 C25 H25A 109.5 . . ?
C23 C25 H25B 109.5 . . ?
H25A C25 H25B 109.5 . . ?
C23 C25 H25C 109.5 . . ?
H25A C25 H25C 109.5 . . ?
H25B C25 H25C 109.5 . . ?
C23 C26 H26A 109.5 . . ?
C23 C26 H26B 109.5 . . ?
H26A C26 H26B 109.5 . . ?
C23 C26 H26C 109.5 . . ?
H26A C26 H26C 109.5 . . ?
H26B C26 H26C 109.5 . . ?
Cl4 C27 Cl3 112.28(17) . . ?
Cl4 C27 H27A 109.1 . . ?
Cl3 C27 H27A 109.1 . . ?
Cl4 C27 H27B 109.1 . . ?
Cl3 C27 H27B 109.1 . . ?
H27A C27 H27B 107.9 . . ?
Cl6 C28 Cl5 112.24(16) . . ?
Cl6 C28 H28A 109.2 . . ?
Cl5 C28 H28A 109.2 . . ?
Cl6 C28 H28B 109.2 . . ?
Cl5 C28 H28B 109.2 . . ?
H28A C28 H28B 107.9 . . ?
C5 N1 C1 119.1(2) . . ?
C5 N1 Pd1 136.40(16) . . ?
C1 N1 Pd1 101.48(14) . . ?
C22 N2 C18 117.4(2) . . ?
C10 P1 C1 108.86(10) . . ?
C10 P1 C6 109.08(10) . . ?
C1 P1 C6 108.23(10) . . ?
C10 P1 Pd1 121.37(7) . . ?
C1 P1 Pd1 83.86(7) . . ?
C6 P1 Pd1 120.81(7) . . ?
C18 P2 C17 103.47(9) . . ?
C18 P2 C23 103.39(10) . . ?
C17 P2 C23 108.53(10) . . ?
C18 P2 Pd1 111.10(7) . . ?
C17 P2 Pd1 110.38(7) . . ?
C23 P2 Pd1 118.73(7) . . ?
N1 Pd1 P1 69.39(5) . . ?
N1 Pd1 P2 162.47(5) . . ?
P1 Pd1 P2 95.53(2) . . ?
N1 Pd1 Cl1 92.46(5) . . ?
P1 Pd1 Cl1 161.81(2) . . ?
P2 Pd1 Cl1 102.58(2) . . ?
Cl7B C29 Cl8B 113.9(3) . . ?
Cl8A C29 Cl7A 108.3(2) . . ?
Cl8A C29 H29A 110.0 . . ?
Cl7A C29 H29A 110.0 . . ?
Cl8A C29 H29B 110.0 . . ?
Cl7A C29 H29B 110.0 . . ?
H29A C29 H29B 108.4 . . ?
Cl7B C29 H29C 108.8 . . ?
Cl8B C29 H29C 108.8 . . ?
Cl7B C29 H29D 108.8 . . ?
Cl8B C29 H29D 108.8 . . ?
H29C C29 H29D 107.7 . . ?
Cl10 C30 Cl9 114.9(6) . . ?
Cl10 C30 H30A 108.6 . . ?
Cl9 C30 H30A 108.6 . . ?
Cl10 C30 H30B 108.6 . . ?
Cl9 C30 H30B 108.6 . . ?
H30A C30 H30B 107.5 . . ?

loop_
_geom_bond_atom_site_label_1
_geom_bond_atom_site_label_2
_geom_bond_distance
_geom_bond_site_symmetry_2
_geom_bond_publ_flag
C1 N1 1.356(3) . ?
C1 C2 1.377(3) . ?
C1 P1 1.819(2) . ?
C2 C3 1.388(3) . ?
C2 H2 0.9500 . ?
C3 C4 1.384(4) . ?
C3 H3 0.9500 . ?
C4 C5 1.382(3) . ?
C4 H4 0.9500 . ?
C5 N1 1.335(3) . ?
C5 H5 0.9500 . ?
C6 C9 1.524(3) . ?
C6 C7 1.529(3) . ?
C6 C8 1.536(3) . ?
C6 P1 1.849(2) . ?
C7 H7A 0.9800 . ?
C7 H7B 0.9800 . ?
C7 H7C 0.9800 . ?
C8 H8A 0.9800 . ?
C8 H8B 0.9800 . ?
C8 H8C 0.9800 . ?
C9 H9A 0.9800 . ?
C9 H9B 0.9800 . ?
C9 H9C 0.9800 . ?
C10 C11 1.508(3) . ?
C10 P1 1.811(2) . ?
C10 H10A 0.9900 . ?
C10 H10B 0.9900 . ?
C11 C12 1.392(3) . ?
C11 C16 1.407(3) . ?
C12 C13 1.389(3) . ?
C12 H12 0.9500 . ?
C13 C14 1.380(4) . ?
C13 H13 0.9500 . ?
C14 C15 1.388(3) . ?
C14 H14 0.9500 . ?
C15 C16 1.393(3) . ?
C15 H15 0.9500 . ?
C16 C17 1.508(3) . ?
C17 P2 1.846(2) . ?
C17 H17A 0.9900 . ?
C17 H17B 0.9900 . ?
C18 N2 1.344(3) . ?
C18 C19 1.383(3) . ?
C18 P2 1.827(2) . ?
C19 C20 1.386(3) . ?
C19 H19 0.9500 . ?
C20 C21 1.380(4) . ?
C20 H20 0.9500 . ?
C21 C22 1.382(4) . ?
C21 H21 0.9500 . ?
C22 N2 1.336(3) . ?
C22 H22 0.9500 . ?
C23 C25 1.532(3) . ?
C23 C24 1.536(3) . ?
C23 C26 1.536(3) . ?
C23 P2 1.868(2) . ?
C24 H24A 0.9800 . ?
C24 H24B 0.9800 . ?
C24 H24C 0.9800 . ?
C25 H25A 0.9800 . ?
C25 H25B 0.9800 . ?
C25 H25C 0.9800 . ?
C26 H26A 0.9800 . ?
C26 H26B 0.9800 . ?
C26 H26C 0.9800 . ?
C27 Cl4 1.760(4) . ?
C27 Cl3 1.773(4) . ?
C27 H27A 0.9900 . ?
C27 H27B 0.9900 . ?
C28 Cl6 1.735(3) . ?
C28 Cl5 1.738(4) . ?
C28 H28A 0.9900 . ?
C28 H28B 0.9900 . ?
Cl1 Pd1 2.3505(5) . ?
N1 Pd1 2.1223(19) . ?
P1 Pd1 2.2481(5) . ?
P2 Pd1 2.2644(6) . ?
C29 Cl7B 1.707(11) . ?
C29 Cl8B 1.757(8) . ?
C29 Cl8A 1.776(5) . ?
C29 Cl7A 1.788(6) . ?
C29 H29A 0.9900 . ?
C29 H29B 0.9900 . ?
C29 H29C 0.9900 . ?
C29 H29D 0.9900 . ?
C30 Cl10 1.717(8) . ?
C30 Cl9 1.718(8) . ?
C30 H30A 0.9900 . ?
C30 H30B 0.9900 . ?

loop_
_geom_torsion_atom_site_label_1
_geom_torsion_atom_site_label_2
_geom_torsion_atom_site_label_3
_geom_torsion_atom_site_label_4
_geom_torsion
_geom_torsion_site_symmetry_1
_geom_torsion_site_symmetry_2
_geom_torsion_site_symmetry_3
_geom_torsion_site_symmetry_4
_geom_torsion_publ_flag
N1 C1 C2 C3 -1.6(3) . . . . ?
P1 C1 C2 C3 -178.61(19) . . . . ?
C1 C2 C3 C4 0.4(4) . . . . ?
C2 C3 C4 C5 1.1(4) . . . . ?
C3 C4 C5 N1 -1.5(4) . . . . ?
P1 C10 C11 C12 -108.62(19) . . . . ?
P1 C10 C11 C16 74.0(2) . . . . ?
C16 C11 C12 C13 0.8(3) . . . . ?
C10 C11 C12 C13 -176.6(2) . . . . ?
C11 C12 C13 C14 1.7(3) . . . . ?
C12 C13 C14 C15 -1.7(3) . . . . ?
C13 C14 C15 C16 -0.8(3) . . . . ?
C14 C15 C16 C11 3.3(3) . . . . ?
C14 C15 C16 C17 -179.84(19) . . . . ?
C12 C11 C16 C15 -3.3(3) . . . . ?
C10 C11 C16 C15 174.06(18) . . . . ?
C12 C11 C16 C17 179.94(19) . . . . ?
C10 C11 C16 C17 -2.7(3) . . . . ?
C15 C16 C17 P2 94.7(2) . . . . ?
C11 C16 C17 P2 -88.6(2) . . . . ?
N2 C18 C19 C20 -1.0(4) . . . . ?
P2 C18 C19 C20 177.64(18) . . . . ?
C18 C19 C20 C21 1.1(4) . . . . ?
C19 C20 C21 C22 -0.1(4) . . . . ?
C20 C21 C22 N2 -1.0(4) . . . . ?
C4 C5 N1 C1 0.3(3) . . . . ?
C4 C5 N1 Pd1 156.60(19) . . . . ?
C2 C1 N1 C5 1.2(3) . . . . ?
P1 C1 N1 C5 179.08(17) . . . . ?
C2 C1 N1 Pd1 -162.33(18) . . . . ?
P1 C1 N1 Pd1 15.53(13) . . . . ?
C21 C22 N2 C18 1.1(4) . . . . ?
C19 C18 N2 C22 -0.1(3) . . . . ?
P2 C18 N2 C22 -178.86(17) . . . . ?
C11 C10 P1 C1 75.83(18) . . . . ?
C11 C10 P1 C6 -166.26(16) . . . . ?
C11 C10 P1 Pd1 -18.52(19) . . . . ?
N1 C1 P1 C10 -135.52(14) . . . . ?
C2 C1 P1 C10 41.9(3) . . . . ?
N1 C1 P1 C6 106.04(15) . . . . ?
C2 C1 P1 C6 -76.5(2) . . . . ?
N1 C1 P1 Pd1 -14.42(12) . . . . ?
C2 C1 P1 Pd1 163.0(2) . . . . ?
C9 C6 P1 C10 61.18(18) . . . . ?
C7 C6 P1 C10 -179.23(18) . . . . ?
C8 C6 P1 C10 -58.64(19) . . . . ?
C9 C6 P1 C1 179.48(15) . . . . ?
C7 C6 P1 C1 -60.9(2) . . . . ?
C8 C6 P1 C1 59.66(19) . . . . ?
C9 C6 P1 Pd1 -86.78(16) . . . . ?
C7 C6 P1 Pd1 32.8(2) . . . . ?
C8 C6 P1 Pd1 153.40(14) . . . . ?
N2 C18 P2 C17 -148.03(16) . . . . ?
C19 C18 P2 C17 33.2(2) . . . . ?
N2 C18 P2 C23 98.83(17) . . . . ?
C19 C18 P2 C23 -79.9(2) . . . . ?
N2 C18 P2 Pd1 -29.59(17) . . . . ?
C19 C18 P2 Pd1 151.63(17) . . . . ?
C16 C17 P2 C18 157.56(16) . . . . ?
C16 C17 P2 C23 -93.09(17) . . . . ?
C16 C17 P2 Pd1 38.62(17) . . . . ?
C25 C23 P2 C18 63.80(18) . . . . ?
C24 C23 P2 C18 -175.46(15) . . . . ?
C26 C23 P2 C18 -55.36(17) . . . . ?
C25 C23 P2 C17 -45.60(19) . . . . ?
C24 C23 P2 C17 75.14(17) . . . . ?
C26 C23 P2 C17 -164.77(15) . . . . ?
C25 C23 P2 Pd1 -172.66(13) . . . . ?
C24 C23 P2 Pd1 -51.92(17) . . . . ?
C26 C23 P2 Pd1 68.17(17) . . . . ?
